data_7716199
loop_
_publ_author_name
'Park, Sanha'
'Seo, Mi Sook'
'Kim, Mingi'
'Lee, Kang Mun'
'Graham, Peter M.'
'Lee, Yunho'

_publ_section_title
;
 Reactivity of low-valent nickel carbonyl species supported by acridane
 based PNP ligands towards iodoalkanes.
;
_journal_issue 24
_journal_name_full 'Dalton transactions (Cambridge, England : 2003)'
_journal_page_first 10120
_journal_page_last 10125
_journal_paper_doi 10.1039/d4dt01022a
_journal_volume 53
_journal_year 2024
_chemical_formula_moiety 'C40 H48 N Ni O P2, C16 H32 Na O8'
_chemical_formula_sum 'C56 H80 N Na Ni O9 P2'
_chemical_formula_weight 1054.85
_space_group_crystal_system monoclinic
_space_group_IT_number 14
_space_group_name_Hall '-P 2yn'
_space_group_name_H-M_alt 'P 1 21/n 1'
_atom_sites_solution_hydrogens geom
_atom_sites_solution_primary direct
_audit_creation_method SHELXL-2019/3
_audit_update_record
;
2023-12-28 deposited with the CCDC.	2024-05-28 downloaded from the CCDC.
;
_cell_angle_alpha 90
_cell_angle_beta 96.543(2)
_cell_angle_gamma 90
_cell_formula_units_Z 4
_cell_length_a 16.1142(9)
_cell_length_b 20.8043(10)
_cell_length_c 20.6341(11)
_cell_measurement_reflns_used 9912
_cell_measurement_temperature 173(2)
_cell_measurement_theta_max 25.95
_cell_measurement_theta_min 2.48
_cell_volume 6872.4(6)
_computing_cell_refinement 'Bruker APEX5'
_computing_data_collection 'Bruker APEX5'
_computing_data_reduction 'Bruker APEX5'
_computing_molecular_graphics ORTEP
_computing_publication_material CIFTAB
_computing_structure_refinement 'SHELXL-2019/2 (Sheldrick, 2019)'
_computing_structure_solution 'SHELXS-2013/1 (Sheldrick, 2013)'
_diffrn_ambient_temperature 173(2)
_diffrn_measured_fraction_theta_full 0.998
_diffrn_measured_fraction_theta_max 0.994
_diffrn_measurement_device_type 'PHOTON II 14'
_diffrn_measurement_method 'phi and omega scans'
_diffrn_radiation_type MoK\a
_diffrn_radiation_wavelength 0.71073
_diffrn_reflns_av_R_equivalents 0.1364
_diffrn_reflns_av_unetI/netI 0.0975
_diffrn_reflns_Laue_measured_fraction_full 0.998
_diffrn_reflns_Laue_measured_fraction_max 0.994
_diffrn_reflns_limit_h_max 19
_diffrn_reflns_limit_h_min -15
_diffrn_reflns_limit_k_max 25
_diffrn_reflns_limit_k_min -25
_diffrn_reflns_limit_l_max 25
_diffrn_reflns_limit_l_min -25
_diffrn_reflns_number 77600
_diffrn_reflns_point_group_measured_fraction_full 0.998
_diffrn_reflns_point_group_measured_fraction_max 0.994
_diffrn_reflns_theta_full 25.242
_diffrn_reflns_theta_max 26.049
_diffrn_reflns_theta_min 2.439
_diffrn_source 'IuS 3.0 Microfocus'
_exptl_absorpt_coefficient_mu 0.379
_exptl_absorpt_correction_T_max 0.7453
_exptl_absorpt_correction_T_min 0.6722
_exptl_absorpt_correction_type multi-scan
_exptl_absorpt_process_details SADABS
_exptl_crystal_colour red
_exptl_crystal_density_diffrn 1.020
_exptl_crystal_description plate
_exptl_crystal_F_000 2256
_exptl_crystal_size_max 0.161
_exptl_crystal_size_mid 0.127
_exptl_crystal_size_min 0.056
_refine_diff_density_max 0.607
_refine_diff_density_min -0.389
_refine_diff_density_rms 0.058
_refine_ls_extinction_method none
_refine_ls_goodness_of_fit_ref 1.023
_refine_ls_hydrogen_treatment constr
_refine_ls_matrix_type full
_refine_ls_number_parameters 950
_refine_ls_number_reflns 13509
_refine_ls_number_restraints 1750
_refine_ls_restrained_S_all 1.002
_refine_ls_R_factor_all 0.1394
_refine_ls_R_factor_gt 0.0762
_refine_ls_shift/su_max 0.001
_refine_ls_shift/su_mean 0.000
_refine_ls_structure_factor_coef Fsqd
_refine_ls_weighting_details 'w=1/[\s^2^(Fo^2^)+(0.0870P)^2^+2.2119P] where P=(Fo^2^+2Fc^2^)/3'
_refine_ls_weighting_scheme calc
_refine_ls_wR_factor_gt 0.1683
_refine_ls_wR_factor_ref 0.1947
_reflns_Friedel_coverage 0.000
_reflns_number_gt 7496
_reflns_number_total 13509
_reflns_threshold_expression 'I > 2\s(I)'
_cod_data_source_file d4dt01022a2.cif
_cod_data_source_block PSH133_sq
_cod_depositor_comments
;
The following automatic conversions were performed:

data item '_exptl_absorpt_correction_type' value 'MULTI-SCAN' was
changed to 'multi-scan' in accordance with the
/home/data/users/saulius/crontab/automatic-downloads/rss-feeds/RSC/lib/dictionaries/cif_core.dic
dictionary named 'cif_core.dic' version 2.4.2 last updated on
2011-04-26.

Automatic conversion script
Id: cif_fix_values 8170 2020-07-09 18:12:32Z antanas 

 Adding full bibliography for 7716197--7716200.cif.
;
_cod_original_sg_symbol_H-M 'P 21/n'
_cod_database_code 7716199
_shelx_shelxl_version_number 2019/3
_shelx_space_group_comment
;
The symmetry employed for this shelxl refinement is uniquely defined
by the following loop, which should always be used as a source of
symmetry information in preference to the above space-group names.
They are only intended as comments.
;
_shelx_estimated_absorpt_t_min 0.941
_shelx_estimated_absorpt_t_max 0.979

loop_
_space_group_symop_operation_xyz
'x, y, z'
'-x+1/2, y+1/2, -z+1/2'
'-x, -y, -z'
'x-1/2, -y-1/2, z-1/2'

loop_
_atom_site_label
_atom_site_type_symbol
_atom_site_fract_x
_atom_site_fract_y
_atom_site_fract_z
_atom_site_U_iso_or_equiv
_atom_site_adp_type
_atom_site_occupancy
_atom_site_site_symmetry_order
_atom_site_calc_flag
_atom_site_refinement_flags_posn
_atom_site_refinement_flags_adp
_atom_site_refinement_flags_occupancy
_atom_site_disorder_assembly
_atom_site_disorder_group
Ni1 Ni 0.19428(3) 0.38657(2) 0.40170(2) 0.04024(17) Uani 1 1 d . . . . .
P2 P 0.05797(7) 0.38598(5) 0.38916(5) 0.0407(3) Uani 1 1 d . . . . .
C3 C -0.0037(3) 0.4224(2) 0.3177(2) 0.0532(12) Uani 1 1 d . . . . .
H3 H -0.062279 0.405957 0.315337 0.064 Uiso 1 1 calc R U . . .
C4 C 0.0313(4) 0.4047(2) 0.2552(3) 0.0690(15) Uani 1 1 d . . . . .
H4A H -0.003224 0.424049 0.218100 0.103 Uiso 1 1 calc R U . . .
H4B H 0.031201 0.357873 0.250319 0.103 Uiso 1 1 calc R U . . .
H4C H 0.088648 0.420813 0.256668 0.103 Uiso 1 1 calc R U . . .
C5 C -0.0052(4) 0.4959(2) 0.3258(3) 0.0855(19) Uani 1 1 d . . . . .
H5A H -0.037291 0.515235 0.287554 0.128 Uiso 1 1 calc R U . . .
H5B H 0.052083 0.512480 0.330135 0.128 Uiso 1 1 calc R U . . .
H5C H -0.031356 0.506766 0.365031 0.128 Uiso 1 1 calc R U . . .
C6 C -0.0066(3) 0.4038(2) 0.4565(3) 0.0593(13) Uani 1 1 d . . . . .
H6 H 0.003899 0.449853 0.468735 0.071 Uiso 1 1 calc R U . . .
C7 C 0.0267(3) 0.3638(3) 0.5160(3) 0.0703(15) Uani 1 1 d . . . . .
H7A H 0.006013 0.381587 0.555126 0.105 Uiso 1 1 calc R U . . .
H7B H 0.087938 0.364858 0.521300 0.105 Uiso 1 1 calc R U . . .
H7C H 0.007630 0.319252 0.509843 0.105 Uiso 1 1 calc R U . . .
C8 C -0.1008(3) 0.3961(3) 0.4427(3) 0.0780(16) Uani 1 1 d . . . . .
H8A H -0.126919 0.407569 0.481727 0.117 Uiso 1 1 calc R U . . .
H8B H -0.114127 0.351329 0.430891 0.117 Uiso 1 1 calc R U . . .
H8C H -0.121983 0.424349 0.406573 0.117 Uiso 1 1 calc R U . . .
C9 C 0.0403(2) 0.29932(17) 0.37932(18) 0.0360(9) Uani 1 1 d . . . . .
C10 C -0.0325(3) 0.26838(19) 0.35408(19) 0.0399(9) Uani 1 1 d . . . . .
H10 H -0.076389 0.293002 0.331652 0.048 Uiso 1 1 calc R U . . .
C11 C -0.0433(3) 0.20221(18) 0.36055(19) 0.0406(10) Uani 1 1 d . . . . .
C12 C 0.0200(3) 0.16861(18) 0.39753(18) 0.0401(10) Uani 1 1 d . . . . .
H12 H 0.011768 0.124197 0.405434 0.048 Uiso 1 1 calc R U . . .
C13 C 0.0948(3) 0.19687(16) 0.42355(18) 0.0361(9) Uani 1 1 d . . . . .
C14 C 0.1072(2) 0.26268(17) 0.41077(17) 0.0343(9) Uani 1 1 d . . . . .
C15 C -0.1208(3) 0.1682(2) 0.3292(2) 0.0541(12) Uani 1 1 d . . . . .
H15A H -0.133602 0.131794 0.356399 0.081 Uiso 1 1 calc R U . . .
H15B H -0.110908 0.152649 0.285872 0.081 Uiso 1 1 calc R U . . .
H15C H -0.167889 0.198301 0.324870 0.081 Uiso 1 1 calc R U . . .
P16 P 0.28760(7) 0.39332(5) 0.48706(6) 0.0476(3) Uani 1 1 d . . . . .
C17 C 0.2971(3) 0.4468(2) 0.5592(2) 0.0592(13) Uani 1 1 d . . . . .
H17 H 0.347425 0.434358 0.589527 0.071 Uiso 1 1 calc R U . . .
C18 C 0.2197(4) 0.4420(3) 0.5945(3) 0.090(2) Uani 1 1 d . . . . .
H18A H 0.224259 0.472264 0.631108 0.135 Uiso 1 1 calc R U . . .
H18B H 0.214712 0.398115 0.610990 0.135 Uiso 1 1 calc R U . . .
H18C H 0.170188 0.452351 0.564231 0.135 Uiso 1 1 calc R U . . .
C19 C 0.3061(4) 0.5172(2) 0.5371(3) 0.0721(16) Uani 1 1 d . . . . .
H19A H 0.304507 0.545903 0.574618 0.108 Uiso 1 1 calc R U . . .
H19B H 0.260140 0.527819 0.503605 0.108 Uiso 1 1 calc R U . . .
H19C H 0.359478 0.522454 0.519201 0.108 Uiso 1 1 calc R U . . .
C20 C 0.3940(7) 0.3993(6) 0.4593(6) 0.066(3) Uani 0.683(12) 1 d D U P A 1
H20 H 0.395428 0.439363 0.432751 0.079 Uiso 0.683(12) 1 calc R U P A 1
C21 C 0.4656(5) 0.4032(4) 0.5144(4) 0.081(3) Uani 0.683(12) 1 d D U P A 1
H21A H 0.518736 0.406725 0.495802 0.122 Uiso 0.683(12) 1 calc R U P A 1
H21B H 0.465982 0.364381 0.541280 0.122 Uiso 0.683(12) 1 calc R U P A 1
H21C H 0.457971 0.441053 0.541333 0.122 Uiso 0.683(12) 1 calc R U P A 1
C22 C 0.4051(15) 0.3436(7) 0.4153(11) 0.080(4) Uani 0.683(12) 1 d . U P A 1
H22A H 0.459854 0.346502 0.399133 0.120 Uiso 0.683(12) 1 calc R U P A 1
H22B H 0.361137 0.344484 0.378311 0.120 Uiso 0.683(12) 1 calc R U P A 1
H22C H 0.401502 0.303378 0.439494 0.120 Uiso 0.683(12) 1 calc R U P A 1
C20B C 0.4025(17) 0.3813(10) 0.4727(13) 0.060(7) Uani 0.317(12) 1 d D U P A 2
H20B H 0.435977 0.369914 0.514952 0.072 Uiso 0.317(12) 1 calc R U P A 2
C21B C 0.4405(11) 0.4413(8) 0.4439(10) 0.076(6) Uani 0.317(12) 1 d D U P A 2
H21D H 0.500856 0.435349 0.444217 0.114 Uiso 0.317(12) 1 calc R U P A 2
H21E H 0.429926 0.479023 0.470273 0.114 Uiso 0.317(12) 1 calc R U P A 2
H21F H 0.414898 0.447799 0.399020 0.114 Uiso 0.317(12) 1 calc R U P A 2
C22B C 0.410(3) 0.3240(16) 0.420(2) 0.071(9) Uani 0.317(12) 1 d . U P A 2
H22D H 0.468519 0.320020 0.411681 0.106 Uiso 0.317(12) 1 calc R U P A 2
H22E H 0.375013 0.333934 0.379800 0.106 Uiso 0.317(12) 1 calc R U P A 2
H22F H 0.391885 0.283458 0.438343 0.106 Uiso 0.317(12) 1 calc R U P A 2
C23 C 0.2819(3) 0.31305(19) 0.5227(2) 0.0425(10) Uani 1 1 d . . . . .
C24 C 0.3259(3) 0.2917(2) 0.5805(2) 0.0487(11) Uani 1 1 d . . . . .
H24 H 0.364270 0.320060 0.604344 0.058 Uiso 1 1 calc R U . . .
C25 C 0.3158(3) 0.2308(2) 0.6043(2) 0.0532(12) Uani 1 1 d . . . . .
C26 C 0.2605(3) 0.18965(19) 0.5674(2) 0.0456(11) Uani 1 1 d . . . . .
H26 H 0.253357 0.147330 0.583158 0.055 Uiso 1 1 calc R U . . .
C27 C 0.2157(3) 0.20768(17) 0.50900(19) 0.0377(9) Uani 1 1 d . . . . .
C28 C 0.2259(2) 0.27065(17) 0.48597(19) 0.0360(9) Uani 1 1 d . . . . .
C29 C 0.3635(4) 0.2084(3) 0.6670(2) 0.0737(16) Uani 1 1 d . . . . .
H29A H 0.325568 0.185803 0.693173 0.111 Uiso 1 1 calc R U . . .
H29B H 0.387751 0.245595 0.691412 0.111 Uiso 1 1 calc R U . . .
H29C H 0.408209 0.179215 0.657400 0.111 Uiso 1 1 calc R U . . .
N30 N 0.18066(19) 0.29427(14) 0.43041(15) 0.0346(7) Uani 1 1 d . . . . .
C31 C 0.1653(3) 0.15977(17) 0.46346(19) 0.0402(10) Uani 1 1 d . . . . .
C32 C 0.1170(10) 0.1095(5) 0.5060(7) 0.036(3) Uani 0.54(3) 1 d G U P B 1
C33 C 0.0614(10) 0.1334(5) 0.5468(8) 0.052(4) Uani 0.54(3) 1 d G U P B 1
H33 H 0.048087 0.177877 0.546192 0.063 Uiso 0.54(3) 1 calc R U P B 1
C34 C 0.0251(10) 0.0921(7) 0.5885(7) 0.052(3) Uani 0.54(3) 1 d G U P B 1
H34 H -0.012956 0.108460 0.616383 0.063 Uiso 0.54(3) 1 calc R U P B 1
C35 C 0.0445(10) 0.0270(6) 0.5894(6) 0.045(3) Uani 0.54(3) 1 d G U P B 1
H35 H 0.019739 -0.001158 0.617921 0.054 Uiso 0.54(3) 1 calc R U P B 1
C36 C 0.1002(10) 0.0031(5) 0.5486(6) 0.042(3) Uani 0.54(3) 1 d G U P B 1
H36 H 0.113478 -0.041360 0.549268 0.050 Uiso 0.54(3) 1 calc R U P B 1
C37 C 0.1365(10) 0.0444(6) 0.5069(6) 0.040(3) Uani 0.54(3) 1 d G U P B 1
H37 H 0.174522 0.028056 0.479076 0.048 Uiso 0.54(3) 1 calc R U P B 1
C38 C 0.2325(9) 0.1301(7) 0.4185(6) 0.042(3) Uani 0.54(3) 1 d G U P B 1
C39 C 0.3177(9) 0.1424(7) 0.4289(7) 0.055(3) Uani 0.54(3) 1 d G U P B 1
H39 H 0.339269 0.171016 0.462582 0.066 Uiso 0.54(3) 1 calc R U P B 1
C40 C 0.3715(9) 0.1130(7) 0.3899(7) 0.061(3) Uani 0.54(3) 1 d G U P B 1
H40 H 0.429748 0.121406 0.396941 0.074 Uiso 0.54(3) 1 calc R U P B 1
C41 C 0.3400(11) 0.0712(6) 0.3406(5) 0.049(3) Uani 0.54(3) 1 d G U P B 1
H41 H 0.376699 0.051034 0.313913 0.058 Uiso 0.54(3) 1 calc R U P B 1
C42 C 0.2547(12) 0.0588(5) 0.3302(5) 0.041(3) Uani 0.54(3) 1 d G U P B 1
H42 H 0.233169 0.030272 0.296524 0.049 Uiso 0.54(3) 1 calc R U P B 1
C43 C 0.2010(10) 0.0883(6) 0.3692(6) 0.040(3) Uani 0.54(3) 1 d G U P B 1
H43 H 0.142688 0.079881 0.362165 0.048 Uiso 0.54(3) 1 calc R U P B 1
C32B C 0.1373(11) 0.1076(6) 0.5069(8) 0.032(3) Uani 0.46(3) 1 d G U P B 2
C33B C 0.0785(10) 0.1259(5) 0.5477(8) 0.031(3) Uani 0.46(3) 1 d G U P B 2
H33B H 0.060792 0.169430 0.548585 0.037 Uiso 0.46(3) 1 calc R U P B 2
C34B C 0.0455(10) 0.0806(7) 0.5871(7) 0.042(3) Uani 0.46(3) 1 d G U P B 2
H34B H 0.005363 0.093107 0.614992 0.050 Uiso 0.46(3) 1 calc R U P B 2
C35B C 0.0714(12) 0.0169(6) 0.5858(7) 0.046(4) Uani 0.46(3) 1 d G U P B 2
H35B H 0.048901 -0.014093 0.612778 0.056 Uiso 0.46(3) 1 calc R U P B 2
C36B C 0.1302(13) -0.0015(5) 0.5451(7) 0.048(3) Uani 0.46(3) 1 d G U P B 2
H36B H 0.147870 -0.044972 0.544157 0.058 Uiso 0.46(3) 1 calc R U P B 2
C37B C 0.1631(12) 0.0439(7) 0.5056(7) 0.043(3) Uani 0.46(3) 1 d G U P B 2
H37B H 0.203301 0.031350 0.477749 0.051 Uiso 0.46(3) 1 calc R U P B 2
C38B C 0.2133(10) 0.1265(8) 0.4147(7) 0.033(3) Uani 0.46(3) 1 d G U P B 2
C39B C 0.1749(10) 0.0858(7) 0.3670(7) 0.036(3) Uani 0.46(3) 1 d G U P B 2
H39B H 0.115945 0.080347 0.362670 0.044 Uiso 0.46(3) 1 calc R U P B 2
C40B C 0.2226(12) 0.0530(6) 0.3257(6) 0.038(3) Uani 0.46(3) 1 d G U P B 2
H40B H 0.196265 0.025220 0.293086 0.046 Uiso 0.46(3) 1 calc R U P B 2
C41B C 0.3088(12) 0.0610(6) 0.3321(6) 0.040(3) Uani 0.46(3) 1 d G U P B 2
H41B H 0.341361 0.038627 0.303830 0.048 Uiso 0.46(3) 1 calc R U P B 2
C42B C 0.3472(10) 0.1017(7) 0.3798(7) 0.050(3) Uani 0.46(3) 1 d G U P B 2
H42B H 0.406138 0.107160 0.384159 0.060 Uiso 0.46(3) 1 calc R U P B 2
C43B C 0.2995(10) 0.1345(7) 0.4211(7) 0.039(3) Uani 0.46(3) 1 d G U P B 2
H43B H 0.325819 0.162287 0.453745 0.046 Uiso 0.46(3) 1 calc R U P B 2
C44 C 0.2348(3) 0.4146(2) 0.3331(2) 0.0520(12) Uani 1 1 d . . . . .
O45 O 0.2607(3) 0.44043(19) 0.28908(19) 0.0822(12) Uani 1 1 d . . . . .
Na50 Na 0.70695(13) 0.25865(8) 0.60879(9) 0.0588(5) Uani 1 1 d . . . . .
O51 O 0.7614(4) 0.1522(3) 0.6073(4) 0.0773(16) Uani 0.721(5) 1 d . U P C 1
C52 C 0.7022(6) 0.1081(5) 0.6226(6) 0.084(2) Uani 0.721(5) 1 d . U P C 1
H52A H 0.693351 0.113356 0.668962 0.100 Uiso 0.721(5) 1 calc R U P C 1
H52B H 0.723684 0.064122 0.616964 0.100 Uiso 0.721(5) 1 calc R U P C 1
C53 C 0.6198(6) 0.1154(4) 0.5810(5) 0.0794(18) Uani 0.721(5) 1 d . U P C 1
H53A H 0.627313 0.107433 0.534770 0.095 Uiso 0.721(5) 1 calc R U P C 1
H53B H 0.579677 0.083315 0.594397 0.095 Uiso 0.721(5) 1 calc R U P C 1
O54 O 0.5878(4) 0.1775(3) 0.5877(3) 0.0754(15) Uani 0.721(5) 1 d . U P C 1
C55 C 0.5322(7) 0.1987(6) 0.5370(5) 0.085(2) Uani 0.721(5) 1 d . U P C 1
H55A H 0.500859 0.235731 0.551928 0.102 Uiso 0.721(5) 1 calc R U P C 1
H55B H 0.491615 0.164018 0.524085 0.102 Uiso 0.721(5) 1 calc R U P C 1
C56 C 0.5734(6) 0.2185(4) 0.4788(4) 0.0749(17) Uani 0.721(5) 1 d . U P C 1
H56A H 0.606853 0.182618 0.463849 0.090 Uiso 0.721(5) 1 calc R U P C 1
H56B H 0.531025 0.231250 0.442537 0.090 Uiso 0.721(5) 1 calc R U P C 1
O57 O 0.6256(4) 0.2713(3) 0.4991(4) 0.0722(15) Uani 0.721(5) 1 d . U P C 1
C58 C 0.6777(7) 0.2902(5) 0.4536(5) 0.0786(19) Uani 0.721(5) 1 d . U P C 1
H58A H 0.697893 0.334398 0.463801 0.094 Uiso 0.721(5) 1 calc R U P C 1
H58B H 0.645612 0.290788 0.409746 0.094 Uiso 0.721(5) 1 calc R U P C 1
C59 C 0.7513(6) 0.2462(5) 0.4528(4) 0.0783(18) Uani 0.721(5) 1 d . U P C 1
H59A H 0.732384 0.202141 0.440260 0.094 Uiso 0.721(5) 1 calc R U P C 1
H59B H 0.788538 0.261608 0.421176 0.094 Uiso 0.721(5) 1 calc R U P C 1
O60 O 0.7949(5) 0.2464(4) 0.5186(4) 0.0757(17) Uani 0.721(5) 1 d . U P C 1
C61 C 0.8478(6) 0.1950(5) 0.5287(6) 0.0846(19) Uani 0.721(5) 1 d . U P C 1
H61A H 0.894516 0.206474 0.562052 0.102 Uiso 0.721(5) 1 calc R U P C 1
H61B H 0.871595 0.185031 0.487662 0.102 Uiso 0.721(5) 1 calc R U P C 1
C62 C 0.8033(6) 0.1351(5) 0.5513(5) 0.0839(19) Uani 0.721(5) 1 d . U P C 1
H62A H 0.762168 0.119164 0.515576 0.101 Uiso 0.721(5) 1 calc R U P C 1
H62B H 0.844527 0.100506 0.563111 0.101 Uiso 0.721(5) 1 calc R U P C 1
O63 O 0.5915(4) 0.3363(3) 0.6401(3) 0.0851(16) Uani 0.644(4) 1 d D U P C 1
C64 C 0.5852(7) 0.3353(5) 0.7077(5) 0.089(2) Uani 0.644(4) 1 d D U P C 1
H64A H 0.529204 0.350114 0.716714 0.107 Uiso 0.644(4) 1 calc R U P C 1
H64B H 0.627914 0.363599 0.731250 0.107 Uiso 0.644(4) 1 calc R U P C 1
C65 C 0.5989(8) 0.2679(6) 0.7281(7) 0.080(2) Uani 0.644(4) 1 d D U P C 1
H65A H 0.590708 0.264181 0.774788 0.096 Uiso 0.644(4) 1 calc R U P C 1
H65B H 0.555980 0.240814 0.703048 0.096 Uiso 0.644(4) 1 calc R U P C 1
O66 O 0.6780(4) 0.2435(3) 0.7195(3) 0.0643(13) Uani 0.644(4) 1 d D U P C 1
C67 C 0.7460(6) 0.2596(5) 0.7699(5) 0.0772(19) Uani 0.644(4) 1 d D U P C 1
H67A H 0.743223 0.305424 0.782282 0.093 Uiso 0.644(4) 1 calc R U P C 1
H67B H 0.742742 0.232886 0.809303 0.093 Uiso 0.644(4) 1 calc R U P C 1
C68 C 0.8208(9) 0.2467(6) 0.7422(7) 0.093(2) Uani 0.644(4) 1 d D U P C 1
H68A H 0.824060 0.199602 0.735815 0.111 Uiso 0.644(4) 1 calc R U P C 1
H68B H 0.868087 0.258634 0.774959 0.111 Uiso 0.644(4) 1 calc R U P C 1
O69 O 0.8345(5) 0.2772(4) 0.6811(4) 0.0911(17) Uani 0.644(4) 1 d D U P C 1
C70 C 0.8552(8) 0.3435(5) 0.6853(6) 0.101(2) Uani 0.644(4) 1 d D U P C 1
H70A H 0.916532 0.348707 0.694231 0.121 Uiso 0.644(4) 1 calc R U P C 1
H70B H 0.829204 0.363620 0.721529 0.121 Uiso 0.644(4) 1 calc R U P C 1
C71 C 0.8230(8) 0.3771(6) 0.6197(5) 0.095(2) Uani 0.644(4) 1 d D U P C 1
H71A H 0.836018 0.423581 0.623688 0.114 Uiso 0.644(4) 1 calc R U P C 1
H71B H 0.854037 0.359565 0.584899 0.114 Uiso 0.644(4) 1 calc R U P C 1
O72 O 0.7430(5) 0.3705(5) 0.6018(5) 0.0817(17) Uani 0.644(4) 1 d D U P C 1
C73 C 0.6843(8) 0.4153(5) 0.6251(6) 0.092(2) Uani 0.644(4) 1 d D U P C 1
H73A H 0.699639 0.421356 0.672564 0.110 Uiso 0.644(4) 1 calc R U P C 1
H73B H 0.691093 0.457349 0.603875 0.110 Uiso 0.644(4) 1 calc R U P C 1
C74 C 0.6006(8) 0.3984(5) 0.6149(6) 0.103(2) Uani 0.644(4) 1 d D U P C 1
H74A H 0.580963 0.399098 0.567664 0.124 Uiso 0.644(4) 1 calc R U P C 1
H74B H 0.566742 0.429390 0.637110 0.124 Uiso 0.644(4) 1 calc R U P C 1
O51B O 0.7944(12) 0.1597(10) 0.5944(11) 0.081(2) Uani 0.279(5) 1 d . U P C 2
C52B C 0.7458(16) 0.1034(12) 0.5939(13) 0.082(3) Uani 0.279(5) 1 d . U P C 2
H52C H 0.779427 0.069672 0.618400 0.099 Uiso 0.279(5) 1 calc R U P C 2
H52D H 0.734040 0.088498 0.548185 0.099 Uiso 0.279(5) 1 calc R U P C 2
C53B C 0.6638(17) 0.1094(14) 0.6221(17) 0.078(2) Uani 0.279(5) 1 d . U P C 2
H53C H 0.627964 0.072561 0.606726 0.094 Uiso 0.279(5) 1 calc R U P C 2
H53D H 0.674861 0.106118 0.670220 0.094 Uiso 0.279(5) 1 calc R U P C 2
O54B O 0.6196(12) 0.1662(9) 0.6066(9) 0.079(2) Uani 0.279(5) 1 d . U P C 2
C55B C 0.5513(16) 0.1591(12) 0.5493(13) 0.082(2) Uani 0.279(5) 1 d . U P C 2
H55C H 0.569223 0.128908 0.516528 0.098 Uiso 0.279(5) 1 calc R U P C 2
H55D H 0.499259 0.142641 0.564529 0.098 Uiso 0.279(5) 1 calc R U P C 2
C56B C 0.5379(18) 0.2239(12) 0.5210(15) 0.078(2) Uani 0.279(5) 1 d . U P C 2
H56C H 0.508822 0.217659 0.476603 0.094 Uiso 0.279(5) 1 calc R U P C 2
H56D H 0.497563 0.245463 0.546582 0.094 Uiso 0.279(5) 1 calc R U P C 2
O57B O 0.5983(12) 0.2665(11) 0.5152(10) 0.076(2) Uani 0.279(5) 1 d . U P C 2
C58B C 0.6280(15) 0.2536(12) 0.4539(13) 0.079(2) Uani 0.279(5) 1 d . U P C 2
H58C H 0.591268 0.274246 0.418109 0.095 Uiso 0.279(5) 1 calc R U P C 2
H58D H 0.628793 0.206746 0.445728 0.095 Uiso 0.279(5) 1 calc R U P C 2
C59B C 0.7187(16) 0.2819(15) 0.4574(13) 0.073(2) Uani 0.279(5) 1 d . U P C 2
H59C H 0.740968 0.271421 0.415846 0.088 Uiso 0.279(5) 1 calc R U P C 2
H59D H 0.714415 0.329269 0.459662 0.088 Uiso 0.279(5) 1 calc R U P C 2
O60B O 0.7744(14) 0.2631(10) 0.5055(11) 0.072(2) Uani 0.279(5) 1 d . U P C 2
C61B C 0.8068(16) 0.2115(12) 0.4848(13) 0.081(3) Uani 0.279(5) 1 d . U P C 2
H61C H 0.851399 0.221809 0.457141 0.097 Uiso 0.279(5) 1 calc R U P C 2
H61D H 0.763916 0.184718 0.459420 0.097 Uiso 0.279(5) 1 calc R U P C 2
C62B C 0.8476(18) 0.1728(14) 0.5564(13) 0.078(2) Uani 0.279(5) 1 d . U P C 2
H62C H 0.874768 0.132391 0.544715 0.094 Uiso 0.279(5) 1 calc R U P C 2
H62D H 0.891174 0.200466 0.579697 0.094 Uiso 0.279(5) 1 calc R U P C 2
O63B O 0.6144(8) 0.3070(6) 0.6756(6) 0.085(2) Uani 0.356(4) 1 d D U P C 2
C64B C 0.6126(14) 0.2764(13) 0.7378(11) 0.082(3) Uani 0.356(4) 1 d D U P C 2
H64C H 0.578196 0.236933 0.732360 0.099 Uiso 0.356(4) 1 calc R U P C 2
H64D H 0.586527 0.305697 0.767477 0.099 Uiso 0.356(4) 1 calc R U P C 2
C65B C 0.6955(11) 0.2601(9) 0.7663(9) 0.083(2) Uani 0.356(4) 1 d D U P C 2
H65C H 0.725315 0.300015 0.781121 0.099 Uiso 0.356(4) 1 calc R U P C 2
H65D H 0.691643 0.232758 0.805057 0.099 Uiso 0.356(4) 1 calc R U P C 2
O66B O 0.7423(8) 0.2276(5) 0.7231(5) 0.083(2) Uani 0.356(4) 1 d D U P C 2
C67B C 0.8284(12) 0.2258(9) 0.7454(13) 0.089(3) Uani 0.356(4) 1 d D U P C 2
H67C H 0.854398 0.188405 0.725907 0.107 Uiso 0.356(4) 1 calc R U P C 2
H67D H 0.835952 0.220515 0.793408 0.107 Uiso 0.356(4) 1 calc R U P C 2
C68B C 0.8690(12) 0.2842(9) 0.7279(8) 0.095(3) Uani 0.356(4) 1 d D U P C 2
H68C H 0.928926 0.282149 0.744795 0.113 Uiso 0.356(4) 1 calc R U P C 2
H68D H 0.844124 0.321178 0.748989 0.113 Uiso 0.356(4) 1 calc R U P C 2
O69B O 0.8610(8) 0.2945(6) 0.6581(7) 0.093(2) Uani 0.356(4) 1 d D U P C 2
C70B C 0.8734(11) 0.3546(8) 0.6360(10) 0.087(3) Uani 0.356(4) 1 d D U P C 2
H70C H 0.883292 0.352301 0.589600 0.104 Uiso 0.356(4) 1 calc R U P C 2
H70D H 0.924205 0.372909 0.660851 0.104 Uiso 0.356(4) 1 calc R U P C 2
C71B C 0.7966(11) 0.4014(8) 0.6427(10) 0.089(2) Uani 0.356(4) 1 d D U P C 2
H71C H 0.786931 0.405371 0.689047 0.107 Uiso 0.356(4) 1 calc R U P C 2
H71D H 0.808317 0.444658 0.626000 0.107 Uiso 0.356(4) 1 calc R U P C 2
O72B O 0.7285(9) 0.3757(9) 0.6073(10) 0.084(2) Uani 0.356(4) 1 d D U P C 2
C73B C 0.6531(12) 0.4002(9) 0.6277(11) 0.086(2) Uani 0.356(4) 1 d D U P C 2
H73C H 0.660422 0.447020 0.634879 0.104 Uiso 0.356(4) 1 calc R U P C 2
H73D H 0.608295 0.394547 0.591164 0.104 Uiso 0.356(4) 1 calc R U P C 2
C74B C 0.6257(13) 0.3743(7) 0.6827(9) 0.091(2) Uani 0.356(4) 1 d D U P C 2
H74C H 0.572116 0.394618 0.690395 0.109 Uiso 0.356(4) 1 calc R U P C 2
H74D H 0.666946 0.383238 0.720922 0.109 Uiso 0.356(4) 1 calc R U P C 2

loop_
_atom_site_aniso_label
_atom_site_aniso_U_11
_atom_site_aniso_U_22
_atom_site_aniso_U_33
_atom_site_aniso_U_23
_atom_site_aniso_U_13
_atom_site_aniso_U_12
Ni1 0.0462(3) 0.0298(3) 0.0443(3) 0.0027(2) 0.0029(2) -0.0068(2)
P2 0.0452(6) 0.0270(5) 0.0498(6) 0.0004(5) 0.0049(5) -0.0001(5)
C3 0.050(3) 0.038(2) 0.070(3) 0.007(2) -0.002(2) 0.000(2)
C4 0.080(4) 0.061(3) 0.061(3) 0.012(3) -0.013(3) -0.002(3)
C5 0.103(5) 0.037(3) 0.112(5) 0.016(3) -0.009(4) 0.006(3)
C6 0.063(3) 0.039(2) 0.078(3) -0.007(2) 0.022(3) 0.001(2)
C7 0.073(4) 0.084(4) 0.059(3) -0.013(3) 0.029(3) -0.011(3)
C8 0.057(3) 0.069(3) 0.113(5) 0.000(3) 0.031(3) 0.016(3)
C9 0.043(2) 0.0294(19) 0.035(2) -0.0008(16) 0.0057(18) 0.0002(17)
C10 0.040(2) 0.041(2) 0.039(2) 0.0023(18) 0.0026(18) -0.0011(18)
C11 0.049(3) 0.037(2) 0.035(2) -0.0029(17) 0.0029(19) -0.0113(18)
C12 0.056(3) 0.0296(19) 0.035(2) -0.0037(17) 0.0072(19) -0.0072(18)
C13 0.053(3) 0.0239(17) 0.032(2) -0.0014(15) 0.0047(18) -0.0023(17)
C14 0.042(2) 0.0310(19) 0.030(2) -0.0013(15) 0.0055(17) -0.0024(17)
C15 0.058(3) 0.049(2) 0.052(3) -0.001(2) -0.005(2) -0.017(2)
P16 0.0478(7) 0.0398(6) 0.0538(7) -0.0023(5) -0.0004(5) -0.0107(5)
C17 0.072(3) 0.043(2) 0.059(3) -0.004(2) -0.009(3) -0.013(2)
C18 0.126(6) 0.073(4) 0.076(4) -0.028(3) 0.035(4) -0.031(4)
C19 0.089(4) 0.042(3) 0.082(4) -0.010(2) -0.003(3) -0.005(3)
C20 0.052(5) 0.070(6) 0.076(6) 0.017(4) 0.005(4) -0.006(5)
C21 0.042(4) 0.086(6) 0.113(7) 0.020(5) -0.001(4) -0.008(4)
C22 0.062(7) 0.087(9) 0.097(8) 0.011(7) 0.033(6) 0.015(8)
C20B 0.046(10) 0.062(9) 0.069(10) 0.008(7) -0.005(7) -0.012(7)
C21B 0.051(10) 0.066(9) 0.107(12) 0.003(8) -0.005(8) -0.021(8)
C22B 0.048(14) 0.066(12) 0.097(14) -0.008(12) 0.001(10) -0.011(12)
C23 0.042(2) 0.040(2) 0.045(2) -0.0080(18) 0.0011(19) -0.0035(18)
C24 0.045(3) 0.052(3) 0.046(3) -0.004(2) -0.005(2) -0.004(2)
C25 0.056(3) 0.052(3) 0.048(3) 0.002(2) -0.009(2) -0.001(2)
C26 0.058(3) 0.036(2) 0.042(2) 0.0050(18) 0.002(2) 0.0051(19)
C27 0.043(2) 0.0308(19) 0.038(2) 0.0006(16) 0.0011(18) 0.0014(17)
C28 0.039(2) 0.0316(19) 0.038(2) -0.0020(17) 0.0068(17) 0.0009(17)
C29 0.085(4) 0.077(3) 0.052(3) 0.006(3) -0.024(3) -0.005(3)
N30 0.0377(19) 0.0281(15) 0.0379(18) -0.0016(13) 0.0031(14) -0.0023(14)
C31 0.055(3) 0.0264(18) 0.038(2) 0.0021(16) 0.0023(19) 0.0009(17)
C32 0.039(6) 0.030(4) 0.035(5) 0.003(4) -0.012(4) -0.002(4)
C33 0.055(7) 0.052(6) 0.051(6) 0.004(5) 0.008(5) 0.006(4)
C34 0.055(6) 0.053(5) 0.048(5) 0.003(4) 0.005(5) 0.006(5)
C35 0.041(6) 0.050(5) 0.042(5) 0.009(4) 0.002(4) -0.005(4)
C36 0.046(6) 0.028(4) 0.053(5) 0.011(4) 0.007(5) 0.002(4)
C37 0.040(6) 0.032(4) 0.048(5) 0.008(4) 0.005(4) -0.005(4)
C38 0.057(6) 0.027(5) 0.038(5) 0.001(4) -0.008(5) 0.005(5)
C39 0.058(6) 0.046(6) 0.060(6) -0.008(4) 0.003(5) -0.001(5)
C40 0.053(6) 0.060(6) 0.069(6) -0.010(4) -0.001(5) 0.007(5)
C41 0.045(6) 0.048(5) 0.053(5) 0.002(4) 0.008(5) 0.008(5)
C42 0.043(7) 0.038(4) 0.040(4) -0.005(3) -0.002(4) 0.003(5)
C43 0.038(5) 0.033(4) 0.046(5) -0.003(4) -0.001(4) 0.003(4)
C32B 0.030(6) 0.029(5) 0.033(5) -0.004(4) -0.004(4) -0.002(4)
C33B 0.041(6) 0.021(4) 0.030(5) 0.003(4) -0.002(4) 0.007(4)
C34B 0.046(6) 0.040(6) 0.041(6) 0.012(4) 0.005(5) 0.004(5)
C35B 0.050(7) 0.038(5) 0.051(6) 0.007(5) 0.011(5) 0.000(5)
C36B 0.048(7) 0.042(5) 0.057(6) 0.003(4) 0.011(5) 0.003(5)
C37B 0.051(7) 0.035(4) 0.043(6) 0.000(4) 0.004(5) 0.005(5)
C38B 0.033(5) 0.029(6) 0.039(6) 0.006(4) 0.008(4) 0.004(4)
C39B 0.038(6) 0.031(5) 0.039(5) 0.005(4) -0.004(4) 0.010(4)
C40B 0.042(6) 0.032(5) 0.041(5) 0.004(4) 0.002(5) 0.005(5)
C41B 0.040(7) 0.032(5) 0.048(6) -0.005(4) 0.008(5) 0.003(5)
C42B 0.040(6) 0.053(6) 0.055(6) -0.009(5) -0.002(5) 0.005(5)
C43B 0.037(6) 0.035(5) 0.042(5) -0.003(4) -0.002(4) 0.000(4)
C44 0.059(3) 0.044(2) 0.052(3) 0.004(2) -0.001(2) -0.009(2)
O45 0.099(3) 0.088(3) 0.062(2) 0.025(2) 0.017(2) -0.027(2)
Na50 0.0900(14) 0.0393(9) 0.0509(10) -0.0038(8) 0.0252(9) -0.0085(9)
O51 0.078(3) 0.062(3) 0.092(3) -0.007(2) 0.010(3) 0.005(3)
C52 0.093(4) 0.065(3) 0.093(4) 0.008(3) 0.014(4) 0.000(3)
C53 0.092(4) 0.060(3) 0.087(4) -0.001(3) 0.012(3) -0.019(3)
O54 0.076(3) 0.074(3) 0.076(3) 0.000(3) 0.012(3) -0.009(3)
C55 0.078(4) 0.083(4) 0.093(4) 0.008(3) 0.008(3) 0.001(3)
C56 0.071(3) 0.076(3) 0.076(3) 0.000(3) 0.002(3) 0.007(3)
O57 0.087(3) 0.056(2) 0.074(3) -0.002(3) 0.014(3) 0.015(3)
C58 0.096(4) 0.065(3) 0.076(3) -0.002(3) 0.016(3) -0.010(3)
C59 0.089(4) 0.077(3) 0.072(3) -0.013(3) 0.022(3) -0.016(3)
O60 0.081(3) 0.074(3) 0.076(3) -0.023(3) 0.023(3) -0.019(3)
C61 0.078(4) 0.091(4) 0.087(4) -0.022(3) 0.019(3) 0.001(3)
C62 0.076(4) 0.078(3) 0.098(4) -0.019(3) 0.010(3) 0.018(3)
O63 0.117(4) 0.072(3) 0.070(3) -0.001(3) 0.024(3) 0.010(3)
C64 0.113(4) 0.082(4) 0.076(4) -0.003(3) 0.030(4) 0.010(3)
C65 0.096(4) 0.077(4) 0.071(4) -0.004(3) 0.030(3) -0.009(3)
O66 0.081(3) 0.057(3) 0.056(3) -0.006(2) 0.014(2) -0.013(2)
C67 0.090(4) 0.079(4) 0.061(3) -0.004(3) 0.002(3) -0.012(4)
C68 0.102(4) 0.098(4) 0.077(4) 0.001(4) 0.004(3) 0.003(4)
O69 0.098(3) 0.101(3) 0.075(3) -0.015(3) 0.013(3) -0.019(3)
C70 0.109(4) 0.102(4) 0.093(4) -0.012(3) 0.012(4) -0.028(4)
C71 0.109(4) 0.095(4) 0.085(4) -0.007(3) 0.028(4) -0.018(4)
O72 0.116(3) 0.064(3) 0.068(3) -0.012(3) 0.023(3) -0.027(3)
C73 0.127(4) 0.065(4) 0.088(4) 0.000(3) 0.034(4) -0.004(3)
C74 0.132(4) 0.080(4) 0.100(4) -0.002(4) 0.024(4) 0.005(4)
O51B 0.081(4) 0.075(4) 0.088(4) -0.004(4) 0.014(4) 0.007(4)
C52B 0.085(4) 0.069(4) 0.093(5) -0.002(4) 0.014(4) 0.008(4)
C53B 0.082(4) 0.066(4) 0.088(4) 0.004(4) 0.012(4) -0.002(4)
O54B 0.086(5) 0.066(4) 0.085(4) 0.005(4) 0.016(4) -0.004(4)
C55B 0.084(4) 0.074(4) 0.088(4) 0.004(4) 0.011(4) -0.007(4)
C56B 0.079(4) 0.072(4) 0.083(4) 0.005(4) 0.007(4) -0.003(4)
O57B 0.078(4) 0.069(4) 0.083(4) 0.001(4) 0.014(4) -0.001(4)
C58B 0.084(4) 0.074(4) 0.078(4) -0.003(4) 0.010(4) -0.002(4)
C59B 0.079(4) 0.069(4) 0.073(4) -0.006(4) 0.015(4) -0.004(4)
O60B 0.077(4) 0.069(4) 0.071(4) -0.008(4) 0.016(4) -0.008(4)
C61B 0.083(5) 0.079(4) 0.082(4) -0.013(4) 0.022(4) -0.003(4)
C62B 0.076(4) 0.074(4) 0.086(4) -0.009(4) 0.015(4) 0.003(4)
O63B 0.103(4) 0.077(4) 0.078(4) -0.008(3) 0.030(4) -0.001(4)
C64B 0.100(4) 0.077(4) 0.074(4) -0.005(4) 0.029(4) -0.006(4)
C65B 0.099(4) 0.080(4) 0.072(4) -0.004(4) 0.022(4) -0.009(4)
O66B 0.102(4) 0.075(4) 0.073(4) -0.002(4) 0.017(4) -0.008(4)
C67B 0.102(4) 0.089(5) 0.076(4) -0.007(4) 0.010(4) 0.002(4)
C68B 0.100(4) 0.100(4) 0.081(4) -0.008(4) 0.002(4) -0.008(4)
O69B 0.102(4) 0.093(4) 0.083(4) -0.009(4) 0.010(4) -0.010(4)
C70B 0.096(4) 0.088(4) 0.076(4) -0.009(4) 0.014(4) -0.015(4)
C71B 0.112(4) 0.075(4) 0.083(4) -0.009(4) 0.023(4) -0.019(4)
O72B 0.108(4) 0.072(4) 0.076(4) -0.003(4) 0.026(4) -0.009(4)
C73B 0.104(4) 0.072(4) 0.085(4) -0.005(4) 0.019(4) -0.003(4)
C74B 0.112(4) 0.076(4) 0.089(4) -0.007(4) 0.028(4) 0.004(4)

loop_
_atom_type_symbol
_atom_type_description
_atom_type_scat_dispersion_real
_atom_type_scat_dispersion_imag
_atom_type_scat_source
C C 0.0033 0.0016 'International Tables Vol C Tables 4.2.6.8 and 6.1.1.4'
H H 0.0000 0.0000 'International Tables Vol C Tables 4.2.6.8 and 6.1.1.4'
N N 0.0061 0.0033 'International Tables Vol C Tables 4.2.6.8 and 6.1.1.4'
O O 0.0106 0.0060 'International Tables Vol C Tables 4.2.6.8 and 6.1.1.4'
Na Na 0.0362 0.0249 'International Tables Vol C Tables 4.2.6.8 and 6.1.1.4'
P P 0.1023 0.0942 'International Tables Vol C Tables 4.2.6.8 and 6.1.1.4'
Ni Ni 0.3393 1.1124 'International Tables Vol C Tables 4.2.6.8 and 6.1.1.4'

loop_
_geom_angle_atom_site_label_1
_geom_angle_atom_site_label_2
_geom_angle_atom_site_label_3
_geom_angle
_geom_angle_site_symmetry_1
_geom_angle_site_symmetry_3
_geom_angle_publ_flag
C44 Ni1 N30 128.52(18) . . ?
C44 Ni1 P2 111.98(15) . . ?
N30 Ni1 P2 83.59(9) . . ?
C44 Ni1 P16 110.44(15) . . ?
N30 Ni1 P16 85.00(9) . . ?
P2 Ni1 P16 133.36(5) . . ?
C9 P2 C3 104.63(18) . . ?
C9 P2 C6 100.7(2) . . ?
C3 P2 C6 102.6(2) . . ?
C9 P2 Ni1 99.21(13) . . ?
C3 P2 Ni1 122.40(17) . . ?
C6 P2 Ni1 123.34(16) . . ?
C4 C3 C5 110.3(5) . . ?
C4 C3 P2 111.3(3) . . ?
C5 C3 P2 109.5(3) . . ?
C4 C3 H3 108.5 . . ?
C5 C3 H3 108.5 . . ?
P2 C3 H3 108.5 . . ?
C3 C4 H4A 109.5 . . ?
C3 C4 H4B 109.5 . . ?
H4A C4 H4B 109.5 . . ?
C3 C4 H4C 109.5 . . ?
H4A C4 H4C 109.5 . . ?
H4B C4 H4C 109.5 . . ?
C3 C5 H5A 109.5 . . ?
C3 C5 H5B 109.5 . . ?
H5A C5 H5B 109.5 . . ?
C3 C5 H5C 109.5 . . ?
H5A C5 H5C 109.5 . . ?
H5B C5 H5C 109.5 . . ?
C8 C6 C7 110.2(4) . . ?
C8 C6 P2 117.9(4) . . ?
C7 C6 P2 108.4(3) . . ?
C8 C6 H6 106.6 . . ?
C7 C6 H6 106.6 . . ?
P2 C6 H6 106.6 . . ?
C6 C7 H7A 109.5 . . ?
C6 C7 H7B 109.5 . . ?
H7A C7 H7B 109.5 . . ?
C6 C7 H7C 109.5 . . ?
H7A C7 H7C 109.5 . . ?
H7B C7 H7C 109.5 . . ?
C6 C8 H8A 109.5 . . ?
C6 C8 H8B 109.5 . . ?
H8A C8 H8B 109.5 . . ?
C6 C8 H8C 109.5 . . ?
H8A C8 H8C 109.5 . . ?
H8B C8 H8C 109.5 . . ?
C10 C9 C14 119.3(3) . . ?
C10 C9 P2 127.8(3) . . ?
C14 C9 P2 112.2(3) . . ?
C9 C10 C11 122.1(4) . . ?
C9 C10 H10 118.9 . . ?
C11 C10 H10 118.9 . . ?
C12 C11 C10 117.2(3) . . ?
C12 C11 C15 121.2(3) . . ?
C10 C11 C15 121.7(4) . . ?
C11 C12 C13 123.2(3) . . ?
C11 C12 H12 118.4 . . ?
C13 C12 H12 118.4 . . ?
C12 C13 C14 118.2(3) . . ?
C12 C13 C31 123.4(3) . . ?
C14 C13 C31 118.4(3) . . ?
N30 C14 C13 123.0(3) . . ?
N30 C14 C9 117.6(3) . . ?
C13 C14 C9 119.4(3) . . ?
C11 C15 H15A 109.5 . . ?
C11 C15 H15B 109.5 . . ?
H15A C15 H15B 109.5 . . ?
C11 C15 H15C 109.5 . . ?
H15A C15 H15C 109.5 . . ?
H15B C15 H15C 109.5 . . ?
C23 P16 C17 103.3(2) . . ?
C23 P16 C20 105.8(4) . . ?
C17 P16 C20 102.2(4) . . ?
C23 P16 C20B 92.1(6) . . ?
C17 P16 C20B 102.0(8) . . ?
C23 P16 Ni1 101.73(13) . . ?
C17 P16 Ni1 132.29(17) . . ?
C20 P16 Ni1 109.1(3) . . ?
C20B P16 Ni1 117.0(8) . . ?
C18 C17 C19 108.3(5) . . ?
C18 C17 P16 110.4(3) . . ?
C19 C17 P16 109.6(4) . . ?
C18 C17 H17 109.5 . . ?
C19 C17 H17 109.5 . . ?
P16 C17 H17 109.5 . . ?
C17 C18 H18A 109.5 . . ?
C17 C18 H18B 109.5 . . ?
H18A C18 H18B 109.5 . . ?
C17 C18 H18C 109.5 . . ?
H18A C18 H18C 109.5 . . ?
H18B C18 H18C 109.5 . . ?
C17 C19 H19A 109.5 . . ?
C17 C19 H19B 109.5 . . ?
H19A C19 H19B 109.5 . . ?
C17 C19 H19C 109.5 . . ?
H19A C19 H19C 109.5 . . ?
H19B C19 H19C 109.5 . . ?
C22 C20 C21 111.2(12) . . ?
C22 C20 P16 108.1(11) . . ?
C21 C20 P16 114.6(8) . . ?
C22 C20 H20 107.5 . . ?
C21 C20 H20 107.5 . . ?
P16 C20 H20 107.5 . . ?
C20 C21 H21A 109.5 . . ?
C20 C21 H21B 109.5 . . ?
H21A C21 H21B 109.5 . . ?
C20 C21 H21C 109.5 . . ?
H21A C21 H21C 109.5 . . ?
H21B C21 H21C 109.5 . . ?
C20 C22 H22A 109.5 . . ?
C20 C22 H22B 109.5 . . ?
H22A C22 H22B 109.5 . . ?
C20 C22 H22C 109.5 . . ?
H22A C22 H22C 109.5 . . ?
H22B C22 H22C 109.5 . . ?
C21B C20B C22B 106(2) . . ?
C21B C20B P16 112.7(17) . . ?
C22B C20B P16 110(2) . . ?
C21B C20B H20B 109.3 . . ?
C22B C20B H20B 109.3 . . ?
P16 C20B H20B 109.3 . . ?
C20B C21B H21D 109.5 . . ?
C20B C21B H21E 109.5 . . ?
H21D C21B H21E 109.5 . . ?
C20B C21B H21F 109.5 . . ?
H21D C21B H21F 109.5 . . ?
H21E C21B H21F 109.5 . . ?
C20B C22B H22D 109.5 . . ?
C20B C22B H22E 109.5 . . ?
H22D C22B H22E 109.5 . . ?
C20B C22B H22F 109.5 . . ?
H22D C22B H22F 109.5 . . ?
H22E C22B H22F 109.5 . . ?
C24 C23 C28 119.4(4) . . ?
C24 C23 P16 126.3(3) . . ?
C28 C23 P16 114.3(3) . . ?
C25 C24 C23 122.1(4) . . ?
C25 C24 H24 119.0 . . ?
C23 C24 H24 119.0 . . ?
C24 C25 C26 117.7(4) . . ?
C24 C25 C29 121.5(4) . . ?
C26 C25 C29 120.8(4) . . ?
C27 C26 C25 123.1(4) . . ?
C27 C26 H26 118.5 . . ?
C25 C26 H26 118.5 . . ?
C26 C27 C28 118.4(3) . . ?
C26 C27 C31 122.9(3) . . ?
C28 C27 C31 118.1(3) . . ?
N30 C28 C27 122.8(3) . . ?
N30 C28 C23 117.8(3) . . ?
C27 C28 C23 119.3(3) . . ?
C25 C29 H29A 109.5 . . ?
C25 C29 H29B 109.5 . . ?
H29A C29 H29B 109.5 . . ?
C25 C29 H29C 109.5 . . ?
H29A C29 H29C 109.5 . . ?
H29B C29 H29C 109.5 . . ?
C14 N30 C28 115.6(3) . . ?
C14 N30 Ni1 119.0(2) . . ?
C28 N30 Ni1 121.1(2) . . ?
C38B C31 C32B 106.1(10) . . ?
C38B C31 C13 106.2(7) . . ?
C32B C31 C13 115.2(8) . . ?
C38B C31 C27 115.6(7) . . ?
C32B C31 C27 106.0(7) . . ?
C13 C31 C27 108.0(3) . . ?
C13 C31 C32 104.1(6) . . ?
C27 C31 C32 109.9(6) . . ?
C13 C31 C38 112.7(6) . . ?
C27 C31 C38 104.8(6) . . ?
C32 C31 C38 117.1(9) . . ?
C33 C32 C37 120.0 . . ?
C33 C32 C31 118.7(8) . . ?
C37 C32 C31 121.0(8) . . ?
C34 C33 C32 120.0 . . ?
C34 C33 H33 120.0 . . ?
C32 C33 H33 120.0 . . ?
C35 C34 C33 120.0 . . ?
C35 C34 H34 120.0 . . ?
C33 C34 H34 120.0 . . ?
C34 C35 C36 120.0 . . ?
C34 C35 H35 120.0 . . ?
C36 C35 H35 120.0 . . ?
C37 C36 C35 120.0 . . ?
C37 C36 H36 120.0 . . ?
C35 C36 H36 120.0 . . ?
C36 C37 C32 120.0 . . ?
C36 C37 H37 120.0 . . ?
C32 C37 H37 120.0 . . ?
C39 C38 C43 120.0 . . ?
C39 C38 C31 123.6(7) . . ?
C43 C38 C31 116.4(7) . . ?
C38 C39 C40 120.0 . . ?
C38 C39 H39 120.0 . . ?
C40 C39 H39 120.0 . . ?
C41 C40 C39 120.0 . . ?
C41 C40 H40 120.0 . . ?
C39 C40 H40 120.0 . . ?
C40 C41 C42 120.0 . . ?
C40 C41 H41 120.0 . . ?
C42 C41 H41 120.0 . . ?
C43 C42 C41 120.0 . . ?
C43 C42 H42 120.0 . . ?
C41 C42 H42 120.0 . . ?
C42 C43 C38 120.0 . . ?
C42 C43 H43 120.0 . . ?
C38 C43 H43 120.0 . . ?
C33B C32B C37B 120.0 . . ?
C33B C32B C31 115.6(9) . . ?
C37B C32B C31 124.3(9) . . ?
C32B C33B C34B 120.0 . . ?
C32B C33B H33B 120.0 . . ?
C34B C33B H33B 120.0 . . ?
C35B C34B C33B 120.0 . . ?
C35B C34B H34B 120.0 . . ?
C33B C34B H34B 120.0 . . ?
C34B C35B C36B 120.0 . . ?
C34B C35B H35B 120.0 . . ?
C36B C35B H35B 120.0 . . ?
C37B C36B C35B 120.0 . . ?
C37B C36B H36B 120.0 . . ?
C35B C36B H36B 120.0 . . ?
C36B C37B C32B 120.0 . . ?
C36B C37B H37B 120.0 . . ?
C32B C37B H37B 120.0 . . ?
C39B C38B C43B 120.0 . . ?
C39B C38B C31 122.1(8) . . ?
C43B C38B C31 117.8(8) . . ?
C40B C39B C38B 120.0 . . ?
C40B C39B H39B 120.0 . . ?
C38B C39B H39B 120.0 . . ?
C39B C40B C41B 120.0 . . ?
C39B C40B H40B 120.0 . . ?
C41B C40B H40B 120.0 . . ?
C40B C41B C42B 120.0 . . ?
C40B C41B H41B 120.0 . . ?
C42B C41B H41B 120.0 . . ?
C43B C42B C41B 120.0 . . ?
C43B C42B H42B 120.0 . . ?
C41B C42B H42B 120.0 . . ?
C42B C43B C38B 120.0 . . ?
C42B C43B H43B 120.0 . . ?
C38B C43B H43B 120.0 . . ?
O45 C44 Ni1 172.5(4) . . ?
O63B Na50 O54B 86.8(6) . . ?
O51 Na50 O66 90.1(2) . . ?
O51 Na50 O72 143.7(3) . . ?
O66 Na50 O72 105.0(3) . . ?
O51 Na50 O69 82.5(3) . . ?
O66 Na50 O69 71.3(2) . . ?
O72 Na50 O69 72.0(3) . . ?
O63B Na50 O66B 69.2(4) . . ?
O54B Na50 O66B 83.0(5) . . ?
O63B Na50 O72B 71.7(5) . . ?
O54B Na50 O72B 152.0(6) . . ?
O66B Na50 O72B 104.8(5) . . ?
O63B Na50 O57B 89.4(6) . . ?
O54B Na50 O57B 70.9(6) . . ?
O66B Na50 O57B 147.2(6) . . ?
O72B Na50 O57B 90.8(7) . . ?
O51 Na50 O60 69.6(2) . . ?
O66 Na50 O60 152.9(3) . . ?
O72 Na50 O60 83.8(3) . . ?
O69 Na50 O60 87.8(3) . . ?
O51 Na50 O57 104.0(2) . . ?
O66 Na50 O57 137.5(2) . . ?
O72 Na50 O57 87.1(3) . . ?
O69 Na50 O57 149.3(3) . . ?
O60 Na50 O57 67.4(2) . . ?
O63B Na50 O60B 147.6(5) . . ?
O54B Na50 O60B 109.1(7) . . ?
O66B Na50 O60B 138.9(6) . . ?
O72B Na50 O60B 83.0(6) . . ?
O57B Na50 O60B 70.6(6) . . ?
C52 O51 C62 114.5(8) . . ?
C52 O51 Na50 110.3(6) . . ?
C62 O51 Na50 116.4(5) . . ?
O51 C52 C53 113.0(8) . . ?
O51 C52 H52A 109.0 . . ?
C53 C52 H52A 109.0 . . ?
O51 C52 H52B 109.0 . . ?
C53 C52 H52B 109.0 . . ?
H52A C52 H52B 107.8 . . ?
O54 C53 C52 110.3(8) . . ?
O54 C53 H53A 109.6 . . ?
C52 C53 H53A 109.6 . . ?
O54 C53 H53B 109.6 . . ?
C52 C53 H53B 109.6 . . ?
H53A C53 H53B 108.1 . . ?
C55 O54 C53 115.9(8) . . ?
C55 O54 Na50 109.3(6) . . ?
C53 O54 Na50 110.4(5) . . ?
O54 C55 C56 113.0(8) . . ?
O54 C55 H55A 109.0 . . ?
C56 C55 H55A 109.0 . . ?
O54 C55 H55B 109.0 . . ?
C56 C55 H55B 109.0 . . ?
H55A C55 H55B 107.8 . . ?
O57 C56 C55 106.2(8) . . ?
O57 C56 H56A 110.5 . . ?
C55 C56 H56A 110.5 . . ?
O57 C56 H56B 110.5 . . ?
C55 C56 H56B 110.5 . . ?
H56A C56 H56B 108.7 . . ?
C58 O57 C56 113.9(8) . . ?
C58 O57 Na50 110.4(6) . . ?
C56 O57 Na50 114.7(5) . . ?
O57 C58 C59 112.0(8) . . ?
O57 C58 H58A 109.2 . . ?
C59 C58 H58A 109.2 . . ?
O57 C58 H58B 109.2 . . ?
C59 C58 H58B 109.2 . . ?
H58A C58 H58B 107.9 . . ?
O60 C59 C58 106.7(8) . . ?
O60 C59 H59A 110.4 . . ?
C58 C59 H59A 110.4 . . ?
O60 C59 H59B 110.4 . . ?
C58 C59 H59B 110.4 . . ?
H59A C59 H59B 108.6 . . ?
C61 O60 C59 111.5(8) . . ?
C61 O60 Na50 111.5(7) . . ?
C59 O60 Na50 116.3(6) . . ?
O60 C61 C62 112.1(8) . . ?
O60 C61 H61A 109.2 . . ?
C62 C61 H61A 109.2 . . ?
O60 C61 H61B 109.2 . . ?
C62 C61 H61B 109.2 . . ?
H61A C61 H61B 107.9 . . ?
O51 C62 C61 108.6(8) . . ?
O51 C62 H62A 110.0 . . ?
C61 C62 H62A 110.0 . . ?
O51 C62 H62B 110.0 . . ?
C61 C62 H62B 110.0 . . ?
H62A C62 H62B 108.4 . . ?
C74 O63 C64 113.6(8) . . ?
C74 O63 Na50 111.8(7) . . ?
C64 O63 Na50 111.8(6) . . ?
O63 C64 C65 105.6(10) . . ?
O63 C64 H64A 110.6 . . ?
C65 C64 H64A 110.6 . . ?
O63 C64 H64B 110.6 . . ?
C65 C64 H64B 110.6 . . ?
H64A C64 H64B 108.7 . . ?
O66 C65 C64 114.6(10) . . ?
O66 C65 H65A 108.6 . . ?
C64 C65 H65A 108.6 . . ?
O66 C65 H65B 108.6 . . ?
C64 C65 H65B 108.6 . . ?
H65A C65 H65B 107.6 . . ?
C65 O66 C67 116.5(8) . . ?
C65 O66 Na50 110.6(6) . . ?
C67 O66 Na50 115.9(5) . . ?
C68 C67 O66 105.8(10) . . ?
C68 C67 H67A 110.6 . . ?
O66 C67 H67A 110.6 . . ?
C68 C67 H67B 110.6 . . ?
O66 C67 H67B 110.6 . . ?
H67A C67 H67B 108.7 . . ?
C67 C68 O69 119.2(10) . . ?
C67 C68 H68A 107.5 . . ?
O69 C68 H68A 107.5 . . ?
C67 C68 H68B 107.5 . . ?
O69 C68 H68B 107.5 . . ?
H68A C68 H68B 107.0 . . ?
C70 O69 C68 115.5(8) . . ?
C70 O69 Na50 111.6(6) . . ?
C68 O69 Na50 105.2(7) . . ?
O69 C70 C71 109.3(8) . . ?
O69 C70 H70A 109.8 . . ?
C71 C70 H70A 109.8 . . ?
O69 C70 H70B 109.8 . . ?
C71 C70 H70B 109.8 . . ?
H70A C70 H70B 108.3 . . ?
O72 C71 C70 114.7(10) . . ?
O72 C71 Na50 47.6(6) . . ?
C70 C71 Na50 81.0(6) . . ?
O72 C71 H71A 108.6 . . ?
C70 C71 H71A 108.6 . . ?
Na50 C71 H71A 154.9 . . ?
O72 C71 H71B 108.6 . . ?
C70 C71 H71B 108.6 . . ?
Na50 C71 H71B 90.2 . . ?
H71A C71 H71B 107.6 . . ?
C71 O72 C73 119.9(10) . . ?
C71 O72 Na50 108.8(8) . . ?
C73 O72 Na50 115.5(6) . . ?
C74 C73 O72 116.5(10) . . ?
C74 C73 H73A 108.2 . . ?
O72 C73 H73A 108.2 . . ?
C74 C73 H73B 108.2 . . ?
O72 C73 H73B 108.2 . . ?
H73A C73 H73B 107.3 . . ?
C73 C74 O63 108.5(10) . . ?
C73 C74 H74A 110.0 . . ?
O63 C74 H74A 110.0 . . ?
C73 C74 H74B 110.0 . . ?
O63 C74 H74B 110.0 . . ?
H74A C74 H74B 108.4 . . ?
C62B O51B C52B 126(3) . . ?
C62B O51B Na50 109.0(18) . . ?
C52B O51B Na50 111.1(15) . . ?
O51B C52B C53B 116(2) . . ?
O51B C52B H52C 108.3 . . ?
C53B C52B H52C 108.3 . . ?
O51B C52B H52D 108.3 . . ?
C53B C52B H52D 108.3 . . ?
H52C C52B H52D 107.4 . . ?
O54B C53B C52B 115(2) . . ?
O54B C53B H53C 108.5 . . ?
C52B C53B H53C 108.5 . . ?
O54B C53B H53D 108.5 . . ?
C52B C53B H53D 108.5 . . ?
H53C C53B H53D 107.5 . . ?
C53B O54B C55B 114(2) . . ?
C53B O54B Na50 113.2(16) . . ?
C55B O54B Na50 117.7(13) . . ?
C56B C55B O54B 106(2) . . ?
C56B C55B H55C 110.5 . . ?
O54B C55B H55C 110.5 . . ?
C56B C55B H55D 110.5 . . ?
O54B C55B H55D 110.5 . . ?
H55C C55B H55D 108.7 . . ?
O57B C56B C55B 125(2) . . ?
O57B C56B H56C 106.2 . . ?
C55B C56B H56C 106.2 . . ?
O57B C56B H56D 106.2 . . ?
C55B C56B H56D 106.2 . . ?
H56C C56B H56D 106.4 . . ?
C56B O57B C58B 106(2) . . ?
C56B O57B Na50 110.3(17) . . ?
C58B O57B Na50 113.7(14) . . ?
O57B C58B C59B 107(2) . . ?
O57B C58B H58C 110.3 . . ?
C59B C58B H58C 110.3 . . ?
O57B C58B H58D 110.3 . . ?
C59B C58B H58D 110.3 . . ?
H58C C58B H58D 108.6 . . ?
O60B C59B C58B 118(2) . . ?
O60B C59B H59C 107.7 . . ?
C58B C59B H59C 107.7 . . ?
O60B C59B H59D 107.7 . . ?
C58B C59B H59D 107.7 . . ?
H59C C59B H59D 107.1 . . ?
C61B O60B C59B 105(3) . . ?
C61B O60B Na50 119.0(17) . . ?
C59B O60B Na50 109.1(18) . . ?
O60B C61B C62B 103(2) . . ?
O60B C61B H61C 111.1 . . ?
C62B C61B H61C 111.1 . . ?
O60B C61B H61D 111.1 . . ?
C62B C61B H61D 111.1 . . ?
H61C C61B H61D 109.1 . . ?
O51B C62B C61B 114(2) . . ?
O51B C62B H62C 108.7 . . ?
C61B C62B H62C 108.7 . . ?
O51B C62B H62D 108.7 . . ?
C61B C62B H62D 108.7 . . ?
H62C C62B H62D 107.6 . . ?
C74B O63B C64B 111.2(14) . . ?
C74B O63B Na50 113.4(10) . . ?
C64B O63B Na50 114.3(13) . . ?
O63B C64B C65B 110.9(18) . . ?
O63B C64B H64C 109.5 . . ?
C65B C64B H64C 109.5 . . ?
O63B C64B H64D 109.5 . . ?
C65B C64B H64D 109.5 . . ?
H64C C64B H64D 108.0 . . ?
O66B C65B C64B 113.3(18) . . ?
O66B C65B H65C 108.9 . . ?
C64B C65B H65C 108.9 . . ?
O66B C65B H65D 108.9 . . ?
C64B C65B H65D 108.9 . . ?
H65C C65B H65D 107.7 . . ?
C65B O66B C67B 112.6(15) . . ?
C65B O66B Na50 113.6(10) . . ?
C67B O66B Na50 115.7(12) . . ?
O66B C67B C68B 110.6(16) . . ?
O66B C67B H67C 109.5 . . ?
C68B C67B H67C 109.5 . . ?
O66B C67B H67D 109.5 . . ?
C68B C67B H67D 109.5 . . ?
H67C C67B H67D 108.1 . . ?
C67B C68B O69B 112.4(17) . . ?
C67B C68B H68C 109.1 . . ?
O69B C68B H68C 109.1 . . ?
C67B C68B H68D 109.1 . . ?
O69B C68B H68D 109.1 . . ?
H68C C68B H68D 107.9 . . ?
C70B O69B C68B 118.1(14) . . ?
C70B O69B Na50 107.2(10) . . ?
C68B O69B Na50 108.0(11) . . ?
O69B C70B C71B 112.9(14) . . ?
O69B C70B H70C 109.0 . . ?
C71B C70B H70C 109.0 . . ?
O69B C70B H70D 109.0 . . ?
C71B C70B H70D 109.0 . . ?
H70C C70B H70D 107.8 . . ?
O72B C71B C70B 107.7(14) . . ?
O72B C71B H71C 110.2 . . ?
C70B C71B H71C 110.2 . . ?
O72B C71B H71D 110.2 . . ?
C70B C71B H71D 110.2 . . ?
H71C C71B H71D 108.5 . . ?
C71B O72B C73B 111.5(18) . . ?
C71B O72B Na50 119.3(11) . . ?
C73B O72B Na50 103.0(12) . . ?
C74B C73B O72B 118.0(16) . . ?
C74B C73B Na50 81.5(10) . . ?
O72B C73B Na50 50.5(10) . . ?
C74B C73B H73C 107.8 . . ?
O72B C73B H73C 107.8 . . ?
Na50 C73B H73C 157.1 . . ?
C74B C73B H73D 107.8 . . ?
O72B C73B H73D 107.8 . . ?
Na50 C73B H73D 88.9 . . ?
H73C C73B H73D 107.2 . . ?
C73B C74B O63B 110.6(15) . . ?
C73B C74B H74C 109.5 . . ?
O63B C74B H74C 109.5 . . ?
C73B C74B H74D 109.5 . . ?
O63B C74B H74D 109.5 . . ?
H74C C74B H74D 108.1 . . ?

loop_
_geom_bond_atom_site_label_1
_geom_bond_atom_site_label_2
_geom_bond_distance
_geom_bond_site_symmetry_2
_geom_bond_publ_flag
Ni1 C44 1.726(5) . ?
Ni1 N30 2.029(3) . ?
Ni1 P2 2.1823(12) . ?
Ni1 P16 2.1862(12) . ?
P2 C9 1.833(4) . ?
P2 C3 1.844(4) . ?
P2 C6 1.866(5) . ?
C3 C4 1.510(8) . ?
C3 C5 1.539(6) . ?
C3 H3 1.0000 . ?
C4 H4A 0.9800 . ?
C4 H4B 0.9800 . ?
C4 H4C 0.9800 . ?
C5 H5A 0.9800 . ?
C5 H5B 0.9800 . ?
C5 H5C 0.9800 . ?
C6 C8 1.520(7) . ?
C6 C7 1.530(7) . ?
C6 H6 1.0000 . ?
C7 H7A 0.9800 . ?
C7 H7B 0.9800 . ?
C7 H7C 0.9800 . ?
C8 H8A 0.9800 . ?
C8 H8B 0.9800 . ?
C8 H8C 0.9800 . ?
C9 C10 1.387(5) . ?
C9 C14 1.416(5) . ?
C10 C11 1.396(5) . ?
C10 H10 0.9500 . ?
C11 C12 1.390(6) . ?
C11 C15 1.514(6) . ?
C12 C13 1.393(5) . ?
C12 H12 0.9500 . ?
C13 C14 1.413(5) . ?
C13 C31 1.534(5) . ?
C14 N30 1.374(5) . ?
C15 H15A 0.9800 . ?
C15 H15B 0.9800 . ?
C15 H15C 0.9800 . ?
P16 C23 1.831(4) . ?
P16 C17 1.851(5) . ?
P16 C20 1.873(13) . ?
P16 C20B 1.92(3) . ?
C17 C18 1.518(8) . ?
C17 C19 1.544(7) . ?
C17 H17 1.0000 . ?
C18 H18A 0.9800 . ?
C18 H18B 0.9800 . ?
C18 H18C 0.9800 . ?
C19 H19A 0.9800 . ?
C19 H19B 0.9800 . ?
C19 H19C 0.9800 . ?
C20 C22 1.49(2) . ?
C20 C21 1.525(9) . ?
C20 H20 1.0000 . ?
C21 H21A 0.9800 . ?
C21 H21B 0.9800 . ?
C21 H21C 0.9800 . ?
C22 H22A 0.9800 . ?
C22 H22B 0.9800 . ?
C22 H22C 0.9800 . ?
C20B C21B 1.539(10) . ?
C20B C22B 1.62(5) . ?
C20B H20B 1.0000 . ?
C21B H21D 0.9800 . ?
C21B H21E 0.9800 . ?
C21B H21F 0.9800 . ?
C22B H22D 0.9800 . ?
C22B H22E 0.9800 . ?
C22B H22F 0.9800 . ?
C23 C24 1.390(6) . ?
C23 C28 1.418(5) . ?
C24 C25 1.376(6) . ?
C24 H24 0.9500 . ?
C25 C26 1.396(6) . ?
C25 C29 1.502(6) . ?
C26 C27 1.385(5) . ?
C26 H26 0.9500 . ?
C27 C28 1.410(5) . ?
C27 C31 1.536(5) . ?
C28 N30 1.377(5) . ?
C29 H29A 0.9800 . ?
C29 H29B 0.9800 . ?
C29 H29C 0.9800 . ?
C31 C38B 1.505(10) . ?
C31 C32B 1.510(11) . ?
C31 C32 1.621(11) . ?
C31 C38 1.624(11) . ?
C32 C33 1.3900 . ?
C32 C37 1.3900 . ?
C33 C34 1.3900 . ?
C33 H33 0.9500 . ?
C34 C35 1.3900 . ?
C34 H34 0.9500 . ?
C35 C36 1.3900 . ?
C35 H35 0.9500 . ?
C36 C37 1.3900 . ?
C36 H36 0.9500 . ?
C37 H37 0.9500 . ?
C38 C39 1.3900 . ?
C38 C43 1.3900 . ?
C39 C40 1.3900 . ?
C39 H39 0.9500 . ?
C40 C41 1.3900 . ?
C40 H40 0.9500 . ?
C41 C42 1.3900 . ?
C41 H41 0.9500 . ?
C42 C43 1.3900 . ?
C42 H42 0.9500 . ?
C43 H43 0.9500 . ?
C32B C33B 1.3900 . ?
C32B C37B 1.3900 . ?
C33B C34B 1.3900 . ?
C33B H33B 0.9500 . ?
C34B C35B 1.3900 . ?
C34B H34B 0.9500 . ?
C35B C36B 1.3900 . ?
C35B H35B 0.9500 . ?
C36B C37B 1.3900 . ?
C36B H36B 0.9500 . ?
C37B H37B 0.9500 . ?
C38B C39B 1.3900 . ?
C38B C43B 1.3900 . ?
C39B C40B 1.3900 . ?
C39B H39B 0.9500 . ?
C40B C41B 1.3900 . ?
C40B H40B 0.9500 . ?
C41B C42B 1.3900 . ?
C41B H41B 0.9500 . ?
C42B C43B 1.3900 . ?
C42B H42B 0.9500 . ?
C43B H43B 0.9500 . ?
C44 O45 1.173(6) . ?
Na50 O63B 2.368(12) . ?
Na50 O54B 2.380(19) . ?
Na50 O51 2.384(7) . ?
Na50 O66 2.403(6) . ?
Na50 O72 2.407(10) . ?
Na50 O69 2.430(7) . ?
Na50 O66B 2.449(11) . ?
Na50 O72B 2.46(2) . ?
Na50 O57B 2.46(2) . ?
Na50 O60 2.479(9) . ?
Na50 O57 2.497(8) . ?
Na50 O60B 2.50(2) . ?
O51 C52 1.385(13) . ?
O51 C62 1.449(13) . ?
C52 C53 1.503(13) . ?
C52 H52A 0.9900 . ?
C52 H52B 0.9900 . ?
C53 O54 1.403(11) . ?
C53 H53A 0.9900 . ?
C53 H53B 0.9900 . ?
O54 C55 1.370(12) . ?
C55 C56 1.494(15) . ?
C55 H55A 0.9900 . ?
C55 H55B 0.9900 . ?
C56 O57 1.419(11) . ?
C56 H56A 0.9900 . ?
C56 H56B 0.9900 . ?
O57 C58 1.385(12) . ?
C58 C59 1.499(13) . ?
C58 H58A 0.9900 . ?
C58 H58B 0.9900 . ?
C59 O60 1.455(12) . ?
C59 H59A 0.9900 . ?
C59 H59B 0.9900 . ?
O60 C61 1.368(13) . ?
C61 C62 1.537(14) . ?
C61 H61A 0.9900 . ?
C61 H61B 0.9900 . ?
C62 H62A 0.9900 . ?
C62 H62B 0.9900 . ?
O63 C74 1.407(12) . ?
O63 C64 1.411(12) . ?
C64 C65 1.475(17) . ?
C64 H64A 0.9900 . ?
C64 H64B 0.9900 . ?
C65 O66 1.402(15) . ?
C65 H65A 0.9900 . ?
C65 H65B 0.9900 . ?
O66 C67 1.462(11) . ?
C67 C68 1.418(18) . ?
C67 H67A 0.9900 . ?
C67 H67B 0.9900 . ?
C68 O69 1.451(15) . ?
C68 H68A 0.9900 . ?
C68 H68B 0.9900 . ?
O69 C70 1.420(12) . ?
C70 C71 1.559(13) . ?
C70 H70A 0.9900 . ?
C70 H70B 0.9900 . ?
C71 O72 1.308(11) . ?
C71 H71A 0.9900 . ?
C71 H71B 0.9900 . ?
O72 C73 1.449(12) . ?
C73 C74 1.387(15) . ?
C73 H73A 0.9900 . ?
C73 H73B 0.9900 . ?
C74 H74A 0.9900 . ?
C74 H74B 0.9900 . ?
O51B C62B 1.26(3) . ?
O51B C52B 1.41(3) . ?
C52B C53B 1.51(4) . ?
C52B H52C 0.9900 . ?
C52B H52D 0.9900 . ?
C53B O54B 1.40(3) . ?
C53B H53C 0.9900 . ?
C53B H53D 0.9900 . ?
O54B C55B 1.53(3) . ?
C55B C56B 1.48(3) . ?
C55B H55C 0.9900 . ?
C55B H55D 0.9900 . ?
C56B O57B 1.33(3) . ?
C56B H56C 0.9900 . ?
C56B H56D 0.9900 . ?
O57B C58B 1.43(3) . ?
C58B C59B 1.57(3) . ?
C58B H58C 0.9900 . ?
C58B H58D 0.9900 . ?
C59B O60B 1.32(3) . ?
C59B H59C 0.9900 . ?
C59B H59D 0.9900 . ?
O60B C61B 1.29(3) . ?
C61B C62B 1.74(3) . ?
C61B H61C 0.9900 . ?
C61B H61D 0.9900 . ?
C62B H62C 0.9900 . ?
C62B H62D 0.9900 . ?
O63B C74B 1.418(17) . ?
O63B C64B 1.435(19) . ?
C64B C65B 1.44(2) . ?
C64B H64C 0.9900 . ?
C64B H64D 0.9900 . ?
C65B O66B 1.405(18) . ?
C65B H65C 0.9900 . ?
C65B H65D 0.9900 . ?
O66B C67B 1.411(19) . ?
C67B C68B 1.45(2) . ?
C67B H67C 0.9900 . ?
C67B H67D 0.9900 . ?
C68B O69B 1.448(18) . ?
C68B H68C 0.9900 . ?
C68B H68D 0.9900 . ?
O69B C70B 1.355(17) . ?
C70B C71B 1.592(17) . ?
C70B H70C 0.9900 . ?
C70B H70D 0.9900 . ?
C71B O72B 1.357(17) . ?
C71B H71C 0.9900 . ?
C71B H71D 0.9900 . ?
O72B C73B 1.423(15) . ?
C73B C74B 1.37(2) . ?
C73B H73C 0.9900 . ?
C73B H73D 0.9900 . ?
C74B H74C 0.9900 . ?
C74B H74D 0.9900 . ?

loop_
_geom_torsion_atom_site_label_1
_geom_torsion_atom_site_label_2
_geom_torsion_atom_site_label_3
_geom_torsion_atom_site_label_4
_geom_torsion
_geom_torsion_site_symmetry_1
_geom_torsion_site_symmetry_2
_geom_torsion_site_symmetry_3
_geom_torsion_site_symmetry_4
_geom_torsion_publ_flag
C9 P2 C3 C4 -66.7(4) . . . . ?
C6 P2 C3 C4 -171.4(3) . . . . ?
Ni1 P2 C3 C4 44.5(4) . . . . ?
C9 P2 C3 C5 171.1(4) . . . . ?
C6 P2 C3 C5 66.3(4) . . . . ?
Ni1 P2 C3 C5 -77.7(4) . . . . ?
C9 P2 C6 C8 -66.2(4) . . . . ?
C3 P2 C6 C8 41.6(4) . . . . ?
Ni1 P2 C6 C8 -174.8(3) . . . . ?
C9 P2 C6 C7 59.8(4) . . . . ?
C3 P2 C6 C7 167.6(3) . . . . ?
Ni1 P2 C6 C7 -48.8(4) . . . . ?
C3 P2 C9 C10 -35.8(4) . . . . ?
C6 P2 C9 C10 70.4(4) . . . . ?
Ni1 P2 C9 C10 -163.0(4) . . . . ?
C3 P2 C9 C14 153.9(3) . . . . ?
C6 P2 C9 C14 -99.8(3) . . . . ?
Ni1 P2 C9 C14 26.8(3) . . . . ?
C14 C9 C10 C11 2.2(6) . . . . ?
P2 C9 C10 C11 -167.4(3) . . . . ?
C9 C10 C11 C12 4.3(6) . . . . ?
C9 C10 C11 C15 -176.1(4) . . . . ?
C10 C11 C12 C13 -5.0(6) . . . . ?
C15 C11 C12 C13 175.4(4) . . . . ?
C11 C12 C13 C14 -1.0(6) . . . . ?
C11 C12 C13 C31 -179.0(4) . . . . ?
C12 C13 C14 N30 -175.6(4) . . . . ?
C31 C13 C14 N30 2.4(6) . . . . ?
C12 C13 C14 C9 7.7(6) . . . . ?
C31 C13 C14 C9 -174.2(4) . . . . ?
C10 C9 C14 N30 174.8(4) . . . . ?
P2 C9 C14 N30 -14.1(5) . . . . ?
C10 C9 C14 C13 -8.4(6) . . . . ?
P2 C9 C14 C13 162.8(3) . . . . ?
C23 P16 C17 C18 -62.9(4) . . . . ?
C20 P16 C17 C18 -172.6(5) . . . . ?
C20B P16 C17 C18 -158.0(7) . . . . ?
Ni1 P16 C17 C18 56.8(5) . . . . ?
C23 P16 C17 C19 177.8(4) . . . . ?
C20 P16 C17 C19 68.1(5) . . . . ?
C20B P16 C17 C19 82.7(7) . . . . ?
Ni1 P16 C17 C19 -62.4(5) . . . . ?
C23 P16 C20 C22 54.4(11) . . . . ?
C17 P16 C20 C22 162.2(10) . . . . ?
Ni1 P16 C20 C22 -54.4(11) . . . . ?
C23 P16 C20 C21 -70.3(8) . . . . ?
C17 P16 C20 C21 37.5(9) . . . . ?
Ni1 P16 C20 C21 -179.1(7) . . . . ?
C17 P16 C23 C24 -37.6(5) . . . . ?
C20 P16 C23 C24 69.3(5) . . . . ?
C20B P16 C23 C24 65.2(9) . . . . ?
Ni1 P16 C23 C24 -176.7(4) . . . . ?
C17 P16 C23 C28 142.0(3) . . . . ?
C20 P16 C23 C28 -111.0(5) . . . . ?
C20B P16 C23 C28 -115.1(9) . . . . ?
Ni1 P16 C23 C28 3.0(3) . . . . ?
C28 C23 C24 C25 -1.4(7) . . . . ?
P16 C23 C24 C25 178.2(4) . . . . ?
C23 C24 C25 C26 1.5(7) . . . . ?
C23 C24 C25 C29 -179.7(5) . . . . ?
C24 C25 C26 C27 -0.6(7) . . . . ?
C29 C25 C26 C27 -179.4(5) . . . . ?
C25 C26 C27 C28 -0.5(7) . . . . ?
C25 C26 C27 C31 170.4(4) . . . . ?
C26 C27 C28 N30 -176.2(4) . . . . ?
C31 C27 C28 N30 12.4(6) . . . . ?
C26 C27 C28 C23 0.6(6) . . . . ?
C31 C27 C28 C23 -170.8(4) . . . . ?
C24 C23 C28 N30 177.3(4) . . . . ?
P16 C23 C28 N30 -2.4(5) . . . . ?
C24 C23 C28 C27 0.3(6) . . . . ?
P16 C23 C28 C27 -179.4(3) . . . . ?
C13 C14 N30 C28 -28.8(5) . . . . ?
C9 C14 N30 C28 147.8(4) . . . . ?
C13 C14 N30 Ni1 174.4(3) . . . . ?
C9 C14 N30 Ni1 -9.0(5) . . . . ?
C27 C28 N30 C14 21.0(5) . . . . ?
C23 C28 N30 C14 -155.9(4) . . . . ?
C27 C28 N30 Ni1 177.3(3) . . . . ?
C23 C28 N30 Ni1 0.4(5) . . . . ?
C12 C13 C31 C38B 81.6(8) . . . . ?
C14 C13 C31 C38B -96.4(8) . . . . ?
C12 C13 C31 C32B -35.6(9) . . . . ?
C14 C13 C31 C32B 146.5(8) . . . . ?
C12 C13 C31 C27 -153.9(4) . . . . ?
C14 C13 C31 C27 28.1(5) . . . . ?
C12 C13 C31 C32 -37.2(7) . . . . ?
C14 C13 C31 C32 144.9(7) . . . . ?
C12 C13 C31 C38 90.8(7) . . . . ?
C14 C13 C31 C38 -87.2(7) . . . . ?
C26 C27 C31 C38B -87.4(9) . . . . ?
C28 C27 C31 C38B 83.5(9) . . . . ?
C26 C27 C31 C32B 29.8(9) . . . . ?
C28 C27 C31 C32B -159.2(8) . . . . ?
C26 C27 C31 C13 153.9(4) . . . . ?
C28 C27 C31 C13 -35.2(5) . . . . ?
C26 C27 C31 C32 41.0(8) . . . . ?
C28 C27 C31 C32 -148.1(7) . . . . ?
C26 C27 C31 C38 -85.7(8) . . . . ?
C28 C27 C31 C38 85.2(7) . . . . ?
C13 C31 C32 C33 -57.1(7) . . . . ?
C27 C31 C32 C33 58.3(8) . . . . ?
C38 C31 C32 C33 177.7(8) . . . . ?
C13 C31 C32 C37 129.1(7) . . . . ?
C27 C31 C32 C37 -115.5(8) . . . . ?
C38 C31 C32 C37 3.9(12) . . . . ?
C37 C32 C33 C34 0.0 . . . . ?
C31 C32 C33 C34 -173.9(11) . . . . ?
C32 C33 C34 C35 0.0 . . . . ?
C33 C34 C35 C36 0.0 . . . . ?
C34 C35 C36 C37 0.0 . . . . ?
C35 C36 C37 C32 0.0 . . . . ?
C33 C32 C37 C36 0.0 . . . . ?
C31 C32 C37 C36 173.7(12) . . . . ?
C13 C31 C38 C39 124.5(7) . . . . ?
C27 C31 C38 C39 7.3(9) . . . . ?
C32 C31 C38 C39 -114.8(10) . . . . ?
C13 C31 C38 C43 -58.1(9) . . . . ?
C27 C31 C38 C43 -175.4(6) . . . . ?
C32 C31 C38 C43 62.6(11) . . . . ?
C43 C38 C39 C40 0.0 . . . . ?
C31 C38 C39 C40 177.3(12) . . . . ?
C38 C39 C40 C41 0.0 . . . . ?
C39 C40 C41 C42 0.0 . . . . ?
C40 C41 C42 C43 0.0 . . . . ?
C41 C42 C43 C38 0.0 . . . . ?
C39 C38 C43 C42 0.0 . . . . ?
C31 C38 C43 C42 -177.5(12) . . . . ?
C38B C31 C32B C33B -168.2(10) . . . . ?
C13 C31 C32B C33B -51.0(10) . . . . ?
C27 C31 C32B C33B 68.4(9) . . . . ?
C38B C31 C32B C37B 8.3(12) . . . . ?
C13 C31 C32B C37B 125.5(8) . . . . ?
C27 C31 C32B C37B -115.0(9) . . . . ?
C37B C32B C33B C34B 0.0 . . . . ?
C31 C32B C33B C34B 176.7(13) . . . . ?
C32B C33B C34B C35B 0.0 . . . . ?
C33B C34B C35B C36B 0.0 . . . . ?
C34B C35B C36B C37B 0.0 . . . . ?
C35B C36B C37B C32B 0.0 . . . . ?
C33B C32B C37B C36B 0.0 . . . . ?
C31 C32B C37B C36B -176.4(14) . . . . ?
C32B C31 C38B C39B 68.0(12) . . . . ?
C13 C31 C38B C39B -55.1(10) . . . . ?
C27 C31 C38B C39B -174.8(6) . . . . ?
C32B C31 C38B C43B -108.1(10) . . . . ?
C13 C31 C38B C43B 128.8(7) . . . . ?
C27 C31 C38B C43B 9.1(11) . . . . ?
C43B C38B C39B C40B 0.0 . . . . ?
C31 C38B C39B C40B -176.0(14) . . . . ?
C38B C39B C40B C41B 0.0 . . . . ?
C39B C40B C41B C42B 0.0 . . . . ?
C40B C41B C42B C43B 0.0 . . . . ?
C41B C42B C43B C38B 0.0 . . . . ?
C39B C38B C43B C42B 0.0 . . . . ?
C31 C38B C43B C42B 176.2(13) . . . . ?
C62 O51 C52 C53 -81.1(11) . . . . ?
Na50 O51 C52 C53 52.6(11) . . . . ?
O51 C52 C53 O54 -58.4(13) . . . . ?
C52 C53 O54 C55 156.5(9) . . . . ?
C52 C53 O54 Na50 31.6(9) . . . . ?
C53 O54 C55 C56 -76.2(11) . . . . ?
Na50 O54 C55 C56 49.2(10) . . . . ?
O54 C55 C56 O57 -63.1(11) . . . . ?
C55 C56 O57 C58 171.4(8) . . . . ?
C55 C56 O57 Na50 42.9(8) . . . . ?
C56 O57 C58 C59 -77.4(10) . . . . ?
Na50 O57 C58 C59 53.3(9) . . . . ?
O57 C58 C59 O60 -57.9(10) . . . . ?
C58 C59 O60 C61 162.5(8) . . . . ?
C58 C59 O60 Na50 33.2(9) . . . . ?
C59 O60 C61 C62 -86.6(10) . . . . ?
Na50 O60 C61 C62 45.1(10) . . . . ?
C52 O51 C62 C61 164.4(8) . . . . ?
Na50 O51 C62 C61 33.7(9) . . . . ?
O60 C61 C62 O51 -52.9(11) . . . . ?
C74 O63 C64 C65 -165.3(9) . . . . ?
Na50 O63 C64 C65 -37.5(10) . . . . ?
O63 C64 C65 O66 62.6(12) . . . . ?
C64 C65 O66 C67 81.2(12) . . . . ?
C64 C65 O66 Na50 -53.8(11) . . . . ?
C65 O66 C67 C68 -163.5(9) . . . . ?
Na50 O66 C67 C68 -30.8(9) . . . . ?
O66 C67 C68 O69 55.4(13) . . . . ?
C67 C68 O69 C70 74.3(14) . . . . ?
C67 C68 O69 Na50 -49.3(12) . . . . ?
C68 O69 C70 C71 -150.3(10) . . . . ?
Na50 O69 C70 C71 -30.2(12) . . . . ?
O69 C70 C71 O72 56.4(15) . . . . ?
O69 C70 C71 Na50 21.9(9) . . . . ?
C70 C71 O72 C73 86.8(14) . . . . ?
Na50 C71 O72 C73 136.1(12) . . . . ?
C70 C71 O72 Na50 -49.2(12) . . . . ?
C71 O72 C73 C74 -167.7(11) . . . . ?
Na50 O72 C73 C74 -34.4(13) . . . . ?
O72 C73 C74 O63 53.0(13) . . . . ?
C64 O63 C74 C73 83.8(12) . . . . ?
Na50 O63 C74 C73 -44.0(11) . . . . ?
C62B O51B C52B C53B -155(3) . . . . ?
Na50 O51B C52B C53B -19(3) . . . . ?
O51B C52B C53B O54B 40(4) . . . . ?
C52B C53B O54B C55B 97(3) . . . . ?
C52B C53B O54B Na50 -40(3) . . . . ?
C53B O54B C55B C56B -155(2) . . . . ?
Na50 O54B C55B C56B -20(3) . . . . ?
O54B C55B C56B O57B 38(4) . . . . ?
C55B C56B O57B C58B 88(3) . . . . ?
C55B C56B O57B Na50 -36(4) . . . . ?
C56B O57B C58B C59B -158(2) . . . . ?
Na50 O57B C58B C59B -36(2) . . . . ?
O57B C58B C59B O60B 55(3) . . . . ?
C58B C59B O60B C61B 87(3) . . . . ?
C58B C59B O60B Na50 -42(3) . . . . ?
C59B O60B C61B C62B -158(2) . . . . ?
Na50 O60B C61B C62B -36(2) . . . . ?
C52B O51B C62B C61B 88(3) . . . . ?
Na50 O51B C62B C61B -48(3) . . . . ?
O60B C61B C62B O51B 59(3) . . . . ?
C74B O63B C64B C65B -87(2) . . . . ?
Na50 O63B C64B C65B 43(2) . . . . ?
O63B C64B C65B O66B -49(3) . . . . ?
C64B C65B O66B C67B 165.5(16) . . . . ?
C64B C65B O66B Na50 31(2) . . . . ?
C65B O66B C67B C68B -84(2) . . . . ?
Na50 O66B C67B C68B 49(2) . . . . ?
O66B C67B C68B O69B -60(2) . . . . ?
C67B C68B O69B C70B 160.7(16) . . . . ?
C67B C68B O69B Na50 39.0(19) . . . . ?
C68B O69B C70B C71B -76(2) . . . . ?
Na50 O69B C70B C71B 46.3(17) . . . . ?
O69B C70B C71B O72B -60(2) . . . . ?
C70B C71B O72B C73B 159.5(15) . . . . ?
C70B C71B O72B Na50 40(2) . . . . ?
C71B O72B C73B C74B -80(2) . . . . ?
Na50 O72B C73B C74B 49(2) . . . . ?
C71B O72B C73B Na50 -129.1(18) . . . . ?
O72B C73B C74B O63B -57(3) . . . . ?
Na50 C73B C74B O63B -21.2(14) . . . . ?
C64B O63B C74B C73B 161.1(16) . . . . ?
Na50 O63B C74B C73B 31(2) . . . . ?
